data_7151952
loop_
_publ_author_name
'Zhang, Qi'
'Xiao, Xiao'
'Lin, Lili'
'Liu, Xiaohua'
'Feng, Xiaoming'

_publ_section_title
;
 Highly enantioselective synthesis of \g-substituted butenolides via
 the vinylogous Mukaiyama-Michael reaction catalyzed by a chiral
 scandium(iii)-N,N'-dioxide complex.
;
_journal_issue 16
_journal_name_full 'Organic &amp; biomolecular chemistry'
_journal_page_first 5748
_journal_page_last 5754
_journal_paper_doi 10.1039/c1ob05558e
_journal_volume 9
_journal_year 2011
_chemical_absolute_configuration ad
_chemical_formula_moiety 'C19 H14 Cl2 O3'
_chemical_formula_sum 'C19 H14 Cl2 O3'
_chemical_formula_weight 361.20
_chemical_name_systematic
;
?
;
_space_group_crystal_system monoclinic
_space_group_IT_number 4
_space_group_name_Hall 'P 2yb'
_space_group_name_H-M_alt 'P 1 21 1'
_symmetry_space_group_name_Hall 'P 2yb'
_symmetry_space_group_name_H-M 'P 1 21 1'
_atom_sites_solution_hydrogens geom
_atom_sites_solution_primary direct
_atom_sites_solution_secondary difmap
_audit_creation_date
;
'Tue Oct 12 11:22:44 2010'
;
_audit_creation_method
;
CrysAlisPro, Oxford Diffraction Ltd.,
Version 1.171.33.66 (release 28-04-2010 CrysAlis171 .NET)
(compiled Apr 28 2010,14:27:37)
;
_cell_angle_alpha 90.00
_cell_angle_beta 92.887(3)
_cell_angle_gamma 90.00
_cell_formula_units_Z 2
_cell_length_a 8.1115(3)
_cell_length_b 5.6573(2)
_cell_length_c 18.0697(7)
_cell_measurement_reflns_used 2610
_cell_measurement_temperature 120(2)
_cell_measurement_theta_max 29.0231
_cell_measurement_theta_min 3.2872
_cell_volume 828.15(5)
_computing_cell_refinement
;
CrysAlisPro, Oxford Diffraction Ltd.,
Version 1.171.33.66 (release 28-04-2010 CrysAlis171 .NET)
(compiled Apr 28 2010,14:27:37)
;
_computing_data_collection
;
CrysAlisPro, Oxford Diffraction Ltd.,
Version 1.171.33.66 (release 28-04-2010 CrysAlis171 .NET)
(compiled Apr 28 2010,14:27:37)
;
_computing_data_reduction
;
CrysAlisPro, Oxford Diffraction Ltd.,
Version 1.171.33.66 (release 28-04-2010 CrysAlis171 .NET)
(compiled Apr 28 2010,14:27:37)
;
_computing_molecular_graphics
;
O. V. Dolomanov, L. J. Bourhis, R. J. Gildea, J. A. K. Howard and H. Puschmann,
OLEX2: a complete structure solution, refinement and analysis program.
J. Appl. Cryst. (2009). 42, 339-341.
;
_computing_publication_material
;
O. V. Dolomanov, L. J. Bourhis, R. J. Gildea, J. A. K. Howard and H. Puschmann,
OLEX2: a complete structure solution, refinement and analysis program.
J. Appl. Cryst. (2009). 42, 339-341.
;
_computing_structure_refinement 'SHELXL-97 (Sheldrick, 1997)'
_computing_structure_solution 'SHELXS-97 (Sheldrick, 1990)'
_diffrn_ambient_temperature 120.0
_diffrn_detector_area_resol_mean 16.0874
_diffrn_measured_fraction_theta_full 0.996
_diffrn_measured_fraction_theta_max 0.996
_diffrn_measurement_details
;
1 omega -78.00 -52.00 1.0000 4.5000
omega____ theta____ kappa____ phi______ frames
- -17.0486 131.0000 108.0000 26

2 omega -2.00 90.00 1.0000 4.5000
omega____ theta____ kappa____ phi______ frames
- 20.0174 38.0000 -60.0000 92

3 omega 6.00 91.00 1.0000 4.5000
omega____ theta____ kappa____ phi______ frames
- 20.0174 38.0000 -150.0000 85

4 omega -90.00 -55.00 1.0000 4.5000
omega____ theta____ kappa____ phi______ frames
- -17.0486 0.0000 -60.0000 35
;
_diffrn_measurement_device_type 'Xcalibur, Eos'
_diffrn_measurement_method '\w scans'
_diffrn_orient_matrix_UB_11 -0.0820147000
_diffrn_orient_matrix_UB_12 0.0088002000
_diffrn_orient_matrix_UB_13 0.0115909000
_diffrn_orient_matrix_UB_21 -0.0300715000
_diffrn_orient_matrix_UB_22 -0.0006499000
_diffrn_orient_matrix_UB_23 -0.0375371000
_diffrn_orient_matrix_UB_31 -0.0056305000
_diffrn_orient_matrix_UB_32 -0.1251075000
_diffrn_orient_matrix_UB_33 0.0010187000
_diffrn_radiation_monochromator graphite
_diffrn_radiation_source 'Enhance (Mo) X-ray Source'
_diffrn_radiation_type 'Mo K\a'
_diffrn_radiation_wavelength 0.7107
_diffrn_reflns_av_R_equivalents 0.0203
_diffrn_reflns_av_unetI/netI 0.0490
_diffrn_reflns_limit_h_max 9
_diffrn_reflns_limit_h_min -10
_diffrn_reflns_limit_k_max 6
_diffrn_reflns_limit_k_min -7
_diffrn_reflns_limit_l_max 24
_diffrn_reflns_limit_l_min -23
_diffrn_reflns_number 4126
_diffrn_reflns_theta_full 26.37
_diffrn_reflns_theta_max 29.0231
_diffrn_reflns_theta_min 3.2872
_exptl_absorpt_coefficient_mu 0.406
_exptl_absorpt_correction_T_max 1.00000
_exptl_absorpt_correction_T_min 0.92959
_exptl_absorpt_correction_type multi-scan
_exptl_absorpt_process_details
;
CrysAlisPro, Oxford Diffraction Ltd.,
Version 1.171.33.66 (release 28-04-2010 CrysAlis171 .NET)
(compiled Apr 28 2010,14:27:37)
Empirical absorption correction using spherical harmonics,
implemented in SCALE3 ABSPACK scaling algorithm.
;
_exptl_crystal_colour colorless
_exptl_crystal_density_diffrn 1.449
_exptl_crystal_density_method 'not measured'
_exptl_crystal_description block
_exptl_crystal_F_000 372
_exptl_crystal_size_max 0.36
_exptl_crystal_size_mid 0.32
_exptl_crystal_size_min 0.30
_refine_diff_density_max 0.184
_refine_diff_density_min -0.199
_refine_diff_density_rms 0.042
_refine_ls_abs_structure_details 'Flack H D (1983), Acta Cryst. A39, 876-881'
_refine_ls_abs_structure_Flack 0.02(5)
_refine_ls_extinction_method none
_refine_ls_goodness_of_fit_ref 0.914
_refine_ls_hydrogen_treatment constr
_refine_ls_matrix_type full
_refine_ls_number_parameters 217
_refine_ls_number_reflns 2764
_refine_ls_number_restraints 1
_refine_ls_restrained_S_all 0.914
_refine_ls_R_factor_all 0.0318
_refine_ls_R_factor_gt 0.0273
_refine_ls_shift/su_max 0.000
_refine_ls_shift/su_mean 0.000
_refine_ls_structure_factor_coef Fsqd
_refine_ls_weighting_details 'calc w=1/[\s^2^(Fo^2^)+(0.0349P)^2^+0.0000P] where P=(Fo^2^+2Fc^2^)/3'
_refine_ls_weighting_scheme calc
_refine_ls_wR_factor_gt 0.0591
_refine_ls_wR_factor_ref 0.0602
_reflns_number_gt 2484
_reflns_number_total 2764
_reflns_threshold_expression >2sigma(I)
_cod_data_source_file c1ob05558e.txt
_cod_data_source_block 20101012_s3_zq
_cod_original_cell_volume 828.15(6)
_cod_database_code 7151952
_chemical_oxdiff_formula C50H40O8Cl6
_reflns_odcompleteness_completeness 99.57
_reflns_odcompleteness_iscentric 1
_reflns_odcompleteness_theta 26.32

loop_
_space_group_symop_id
_space_group_symop_operation_xyz
1 'x, y, z'
2 '-x, y+1/2, -z'

loop_
_atom_site_label
_atom_site_type_symbol
_atom_site_fract_x
_atom_site_fract_y
_atom_site_fract_z
_atom_site_U_iso_or_equiv
_atom_site_adp_type
_atom_site_occupancy
_atom_site_symmetry_multiplicity
_atom_site_calc_flag
_atom_site_refinement_flags
_atom_site_disorder_assembly
_atom_site_disorder_group
Cl1 Cl -0.32270(6) -1.03111(9) 0.01891(3) 0.02450(13) Uani 1 1 d . . .
Cl2 Cl -0.12752(6) -0.58289(9) -0.03670(3) 0.02880(14) Uani 1 1 d . . .
O1 O -0.90524(15) -1.0755(3) -0.28947(7) 0.0205(3) Uani 1 1 d . . .
O2 O -1.14804(19) -1.2643(3) -0.28238(9) 0.0286(4) Uani 1 1 d . . .
O3 O -0.67210(19) -1.4952(2) -0.33424(8) 0.0267(4) Uani 1 1 d . . .
C1 C -0.3539(2) -0.9263(4) -0.07115(11) 0.0163(4) Uani 1 1 d . . .
C2 C -0.2719(2) -0.7275(4) -0.09451(12) 0.0184(5) Uani 1 1 d . . .
C3 C -0.3019(3) -0.6441(4) -0.16597(12) 0.0210(5) Uani 1 1 d . . .
H3 H -0.2466 -0.5068 -0.1821 0.025 Uiso 1 1 calc R . .
C4 C -0.4125(3) -0.7614(4) -0.21381(12) 0.0194(5) Uani 1 1 d . . .
H4 H -0.4338 -0.7019 -0.2625 0.023 Uiso 1 1 calc R . .
C5 C -0.4933(2) -0.9654(3) -0.19183(11) 0.0169(5) Uani 1 1 d . . .
C6 C -0.4626(2) -1.0455(4) -0.11969(10) 0.0173(4) Uani 1 1 d . . .
H6 H -0.5167 -1.1837 -0.1035 0.021 Uiso 1 1 calc R . .
C7 C -0.6186(2) -1.0911(4) -0.24267(10) 0.0165(4) Uani 1 1 d . . .
H7 H -0.6310 -1.2565 -0.2243 0.020 Uiso 1 1 calc R . .
C8 C -0.7852(2) -0.9652(4) -0.23839(11) 0.0192(5) Uani 1 1 d . . .
H8 H -0.7728 -0.7947 -0.2515 0.023 Uiso 1 1 calc R . .
C9 C -0.8618(2) -0.9858(4) -0.16502(12) 0.0222(5) Uani 1 1 d . . .
H9 H -0.8160 -0.9240 -0.1196 0.027 Uiso 1 1 calc R . .
C10 C -1.0027(2) -1.1030(4) -0.17285(12) 0.0227(5) Uani 1 1 d . . .
H10 H -1.0724 -1.1428 -0.1340 0.027 Uiso 1 1 calc R . .
C11 C -1.0336(3) -1.1615(4) -0.25149(12) 0.0217(5) Uani 1 1 d . . .
C12 C -0.5686(2) -1.1021(4) -0.32351(11) 0.0195(4) Uani 1 1 d . . .
H12A H -0.5988 -0.9515 -0.3486 0.023 Uiso 1 1 calc R . .
H12B H -0.4474 -1.1210 -0.3244 0.023 Uiso 1 1 calc R . .
C13 C -0.6529(3) -1.3067(4) -0.36552(12) 0.0182(5) Uani 1 1 d . . .
C14 C -0.7064(2) -1.2779(4) -0.44500(11) 0.0172(4) Uani 1 1 d . . .
C15 C -0.8038(3) -1.4551(4) -0.47825(12) 0.0212(5) Uani 1 1 d . . .
H15 H -0.8325 -1.5895 -0.4501 0.025 Uiso 1 1 calc R . .
C16 C -0.8594(3) -1.4377(4) -0.55194(13) 0.0273(5) Uani 1 1 d . . .
H16 H -0.9263 -1.5588 -0.5741 0.033 Uiso 1 1 calc R . .
C17 C -0.8163(3) -1.2418(4) -0.59295(13) 0.0272(5) Uani 1 1 d . . .
H17 H -0.8539 -1.2288 -0.6434 0.033 Uiso 1 1 calc R . .
C18 C -0.7189(3) -1.0652(4) -0.56072(11) 0.0259(5) Uani 1 1 d . . .
H18 H -0.6903 -0.9312 -0.5891 0.031 Uiso 1 1 calc R . .
C19 C -0.6628(2) -1.0835(4) -0.48687(11) 0.0213(4) Uani 1 1 d . . .
H19 H -0.5946 -0.9632 -0.4651 0.026 Uiso 1 1 calc R . .

loop_
_atom_site_aniso_label
_atom_site_aniso_U_11
_atom_site_aniso_U_22
_atom_site_aniso_U_33
_atom_site_aniso_U_23
_atom_site_aniso_U_13
_atom_site_aniso_U_12
Cl1 0.0298(3) 0.0283(3) 0.0151(2) 0.0019(2) -0.00280(19) 0.0037(2)
Cl2 0.0303(3) 0.0301(3) 0.0250(3) -0.0051(3) -0.0087(2) -0.0061(3)
O1 0.0172(7) 0.0277(8) 0.0162(7) 0.0034(7) -0.0022(5) -0.0039(7)
O2 0.0215(9) 0.0363(9) 0.0277(9) -0.0016(8) -0.0027(7) -0.0107(8)
O3 0.0361(9) 0.0206(8) 0.0229(8) 0.0046(7) -0.0046(6) -0.0032(7)
C1 0.0170(11) 0.0189(10) 0.0130(11) 0.0010(9) 0.0003(8) 0.0040(9)
C2 0.0153(11) 0.0193(11) 0.0201(12) -0.0066(9) -0.0033(8) 0.0025(9)
C3 0.0213(11) 0.0191(11) 0.0224(12) 0.0011(9) 0.0010(9) -0.0030(9)
C4 0.0222(11) 0.0191(11) 0.0168(11) 0.0025(9) -0.0005(9) 0.0020(9)
C5 0.0149(10) 0.0201(11) 0.0159(11) -0.0018(9) 0.0012(8) 0.0000(9)
C6 0.0171(9) 0.0162(11) 0.0188(10) 0.0035(10) 0.0022(7) 0.0006(9)
C7 0.0179(10) 0.0170(10) 0.0144(10) 0.0005(9) 0.0000(7) -0.0038(9)
C8 0.0188(11) 0.0192(11) 0.0193(11) -0.0013(9) -0.0018(8) -0.0035(9)
C9 0.0231(11) 0.0256(12) 0.0178(11) -0.0049(10) 0.0012(8) 0.0009(10)
C10 0.0196(10) 0.0271(12) 0.0218(11) -0.0020(10) 0.0044(8) -0.0009(10)
C11 0.0183(12) 0.0215(11) 0.0253(13) 0.0051(10) 0.0024(9) 0.0022(9)
C12 0.0194(10) 0.0228(11) 0.0161(10) 0.0001(10) -0.0003(8) -0.0034(10)
C13 0.0160(11) 0.0175(11) 0.0213(12) 0.0004(9) 0.0022(8) -0.0012(9)
C14 0.0168(11) 0.0183(10) 0.0168(11) -0.0017(9) 0.0020(8) 0.0032(9)
C15 0.0247(12) 0.0181(11) 0.0209(11) -0.0005(10) 0.0004(9) -0.0028(9)
C16 0.0275(13) 0.0292(12) 0.0247(13) -0.0040(11) -0.0020(10) -0.0048(11)
C17 0.0301(13) 0.0357(14) 0.0154(12) -0.0013(11) -0.0034(9) 0.0035(11)
C18 0.0328(12) 0.0249(12) 0.0201(11) 0.0055(11) 0.0033(9) -0.0009(12)
C19 0.0223(10) 0.0203(11) 0.0215(10) -0.0007(11) 0.0012(8) -0.0028(10)

loop_
_atom_type_symbol
_atom_type_description
_atom_type_scat_dispersion_real
_atom_type_scat_dispersion_imag
_atom_type_scat_source
C C 0.0033 0.0016 'International Tables Vol C Tables 4.2.6.8 and 6.1.1.4'
H H 0.0000 0.0000 'International Tables Vol C Tables 4.2.6.8 and 6.1.1.4'
O O 0.0106 0.0060 'International Tables Vol C Tables 4.2.6.8 and 6.1.1.4'
Cl Cl 0.1484 0.1585 'International Tables Vol C Tables 4.2.6.8 and 6.1.1.4'

loop_
_geom_angle_atom_site_label_1
_geom_angle_atom_site_label_2
_geom_angle_atom_site_label_3
_geom_angle
_geom_angle_site_symmetry_1
_geom_angle_site_symmetry_3
_geom_angle_publ_flag
O1 C8 C7 109.50(16) . . ?
O1 C8 C9 103.62(16) . . ?
O1 C11 C10 107.99(17) . . ?
O2 C11 O1 121.8(2) . . ?
O2 C11 C10 130.19(19) . . ?
O3 C13 C12 119.77(19) . . ?
O3 C13 C14 120.30(19) . . ?
C1 C2 Cl2 121.33(16) . . ?
C1 C6 C5 120.83(18) . . ?
C2 C1 Cl1 120.89(16) . . ?
C2 C1 C6 120.15(19) . . ?
C2 C3 C4 119.81(19) . . ?
C3 C2 Cl2 118.84(16) . . ?
C3 C2 C1 119.81(18) . . ?
C3 C4 C5 121.20(19) . . ?
C4 C5 C7 121.80(18) . . ?
C5 C7 C8 108.55(16) . . ?
C5 C7 C12 113.26(16) . . ?
C6 C1 Cl1 118.96(15) . . ?
C6 C5 C4 118.18(18) . . ?
C6 C5 C7 119.94(17) . . ?
C8 C7 C12 110.02(16) . . ?
C9 C8 C7 114.50(17) . . ?
C9 C10 C11 108.71(19) . . ?
C10 C9 C8 109.83(19) . . ?
C11 O1 C8 109.77(15) . . ?
C13 C12 C7 111.74(17) . . ?
C14 C13 C12 119.90(17) . . ?
C14 C19 C18 120.0(2) . . ?
C15 C14 C13 117.95(18) . . ?
C15 C16 C17 119.4(2) . . ?
C16 C15 C14 120.8(2) . . ?
C17 C18 C19 120.1(2) . . ?
C18 C17 C16 120.4(2) . . ?
C19 C14 C13 122.80(18) . . ?
C19 C14 C15 119.25(19) . . ?

loop_
_geom_bond_atom_site_label_1
_geom_bond_atom_site_label_2
_geom_bond_distance
_geom_bond_site_symmetry_2
_geom_bond_publ_flag
Cl1 C1 1.738(2) . ?
Cl2 C2 1.735(2) . ?
O1 C8 1.448(2) . ?
O1 C11 1.365(2) . ?
O2 C11 1.208(3) . ?
O3 C13 1.221(2) . ?
C1 C2 1.383(3) . ?
C1 C6 1.387(3) . ?
C2 C3 1.385(3) . ?
C3 C4 1.384(3) . ?
C4 C5 1.394(3) . ?
C5 C6 1.391(3) . ?
C5 C7 1.513(3) . ?
C7 C8 1.533(3) . ?
C7 C12 1.537(3) . ?
C8 C9 1.497(3) . ?
C9 C10 1.323(3) . ?
C10 C11 1.468(3) . ?
C12 C13 1.527(3) . ?
C13 C14 1.488(3) . ?
C14 C15 1.394(3) . ?
C14 C19 1.391(3) . ?
C15 C16 1.387(3) . ?
C16 C17 1.388(3) . ?
C17 C18 1.384(3) . ?
C18 C19 1.392(3) . ?
